data_7240821
loop_
_publ_author_name
'Odendal, James A.'
'Bruce, Jocelyn C.'
'Koch, Klaus R.'
'Haynes, Delia A.'

_publ_section_title
;
 Ring stacking and laddering in ammonium carboxylate salts: extension to
 secondary ammonium salts
;
_journal_name_full CrystEngComm
_journal_paper_doi 10.1039/D0CE00616E
_journal_year 2020
_chemical_formula_moiety 'C12 H24 N +, C14 H11 O2 -'
_chemical_formula_sum 'C26 H35 N O2'
_chemical_formula_weight 393.55
_chemical_name_common 'dicyclohexylammonium diphenylacetete'
_space_group_crystal_system triclinic
_space_group_IT_number 1
_space_group_name_Hall 'P 1'
_space_group_name_H-M_alt 'P 1'
_atom_sites_solution_hydrogens mixed
_atom_sites_solution_primary direct
_atom_sites_solution_secondary difmap
_audit_creation_method SHELXL-2018/3
_audit_update_record
;
2020-04-22 deposited with the CCDC.	2020-06-26 downloaded from the CCDC.
;
_cell_angle_alpha 95.286(2)
_cell_angle_beta 90.783(2)
_cell_angle_gamma 103.644(2)
_cell_formula_units_Z 1
_cell_length_a 5.7270(7)
_cell_length_b 9.4987(12)
_cell_length_c 10.4310(13)
_cell_measurement_reflns_used 3156
_cell_measurement_temperature 100(2)
_cell_measurement_theta_max 26.33
_cell_measurement_theta_min 2.22
_cell_volume 548.71(12)
_computing_cell_refinement 'APEX II, Bruker 2007'
_computing_data_collection 'APEX II, Bruker 2007'
_computing_data_reduction 'APEX II, Bruker 2007'
_computing_structure_refinement 'SHELXL-2018/3 (Sheldrick, 2018)'
_computing_structure_solution 'SHELXS-97 (Sheldrick)'
_diffrn_ambient_temperature 100(2)
_diffrn_measured_fraction_theta_full 0.997
_diffrn_measured_fraction_theta_max 0.992
_diffrn_measurement_device_type 'Bruker APEX CCD area-detector'
_diffrn_measurement_method \w
_diffrn_radiation_monochromator graphite
_diffrn_radiation_type MoK\a
_diffrn_radiation_wavelength 0.71073
_diffrn_reflns_av_R_equivalents 0.0185
_diffrn_reflns_av_unetI/netI 0.0359
_diffrn_reflns_Laue_measured_fraction_full 0.997
_diffrn_reflns_Laue_measured_fraction_max 0.992
_diffrn_reflns_limit_h_max 7
_diffrn_reflns_limit_h_min -7
_diffrn_reflns_limit_k_max 11
_diffrn_reflns_limit_k_min -11
_diffrn_reflns_limit_l_max 13
_diffrn_reflns_limit_l_min -13
_diffrn_reflns_number 6017
_diffrn_reflns_point_group_measured_fraction_full 0.983
_diffrn_reflns_point_group_measured_fraction_max 0.973
_diffrn_reflns_theta_full 25.242
_diffrn_reflns_theta_max 26.383
_diffrn_reflns_theta_min 1.962
_diffrn_source 'fine-focus sealed tube'
_exptl_absorpt_coefficient_mu 0.074
_exptl_absorpt_correction_T_max 0.998
_exptl_absorpt_correction_T_min 0.860
_exptl_absorpt_correction_type multi-scan
_exptl_absorpt_process_details '(SADABS, 2002)'
_exptl_crystal_colour colourless
_exptl_crystal_density_diffrn 1.191
_exptl_crystal_description shard
_exptl_crystal_F_000 214
_exptl_crystal_size_max 0.20
_exptl_crystal_size_mid 0.10
_exptl_crystal_size_min 0.03
_refine_diff_density_max 0.235
_refine_diff_density_min -0.197
_refine_diff_density_rms 0.038
_refine_ls_extinction_method none
_refine_ls_goodness_of_fit_ref 0.952
_refine_ls_hydrogen_treatment mixed
_refine_ls_matrix_type full
_refine_ls_number_parameters 270
_refine_ls_number_reflns 4351
_refine_ls_number_restraints 3
_refine_ls_restrained_S_all 0.951
_refine_ls_R_factor_all 0.0464
_refine_ls_R_factor_gt 0.0440
_refine_ls_shift/su_max 0.000
_refine_ls_shift/su_mean 0.000
_refine_ls_structure_factor_coef Fsqd
_refine_ls_weighting_details 'w=1/[\s^2^(Fo^2^)+(0.0735P)^2^+0.1524P] where P=(Fo^2^+2Fc^2^)/3'
_refine_ls_weighting_scheme calc
_refine_ls_wR_factor_gt 0.1161
_refine_ls_wR_factor_ref 0.1188
_reflns_Friedel_coverage 0.961
_reflns_Friedel_fraction_full 0.968
_reflns_Friedel_fraction_max 0.953
_reflns_number_gt 4107
_reflns_number_total 4351
_reflns_threshold_expression 'I > 2\s(I)'
_cod_data_source_file d0ce00616e2.cif
_cod_data_source_block 7
_cod_depositor_comments
;
The following automatic conversions were performed:

data item '_atom_sites_solution_secondary' value 'diffmap' was
changed to 'difmap'.

Automatic conversion script
Id: cif_fix_values 7556 2019-12-06 15:28:31Z antanas 
;
_cod_database_code 7240821
_shelx_shelxl_version_number 2018/3
_shelx_space_group_comment
;
The symmetry employed for this shelxl refinement is uniquely defined
by the following loop, which should always be used as a source of
symmetry information in preference to the above space-group names.
They are only intended as comments.
;
_shelx_estimated_absorpt_t_min 0.985
_shelx_estimated_absorpt_t_max 0.998

loop_
_space_group_symop_operation_xyz
'x, y, z'

loop_
_atom_site_label
_atom_site_type_symbol
_atom_site_fract_x
_atom_site_fract_y
_atom_site_fract_z
_atom_site_U_iso_or_equiv
_atom_site_adp_type
_atom_site_occupancy
_atom_site_site_symmetry_order
_atom_site_calc_flag
_atom_site_refinement_flags_posn
_atom_site_refinement_flags_adp
_atom_site_refinement_flags_occupancy
_atom_site_disorder_assembly
_atom_site_disorder_group
O1 O 0.5409(3) 0.2137(2) 0.22738(18) 0.0285(4) Uani 1 1 d . . . . .
O2 O 0.8215(3) 0.2103(2) 0.08344(18) 0.0271(4) Uani 1 1 d . . . . .
C1 C 0.7477(4) 0.2047(3) 0.1957(3) 0.0212(5) Uani 1 1 d . . . . .
C2 C 0.9250(4) 0.1844(3) 0.3019(2) 0.0216(5) Uani 1 1 d . . . . .
H2 H 1.086297 0.197851 0.262862 0.026 Uiso 1 1 calc R U . . .
C3 C 0.8575(5) 0.0284(3) 0.3397(2) 0.0246(6) Uani 1 1 d . . . . .
C4 C 1.0143(6) -0.0603(3) 0.3167(3) 0.0337(7) Uani 1 1 d . . . . .
H4 H 1.160252 -0.024764 0.275271 0.040 Uiso 1 1 calc R U . . .
C5 C 0.9617(7) -0.2010(4) 0.3532(3) 0.0432(8) Uani 1 1 d . . . . .
H5 H 1.071317 -0.260813 0.335740 0.052 Uiso 1 1 calc R U . . .
C6 C 0.7549(7) -0.2543(4) 0.4138(4) 0.0472(9) Uani 1 1 d . . . . .
H6 H 0.720157 -0.350190 0.439569 0.057 Uiso 1 1 calc R U . . .
C7 C 0.5986(7) -0.1671(6) 0.4367(6) 0.0755(17) Uani 1 1 d . . . . .
H7 H 0.453959 -0.202751 0.479192 0.091 Uiso 1 1 calc R U . . .
C8 C 0.6474(6) -0.0279(5) 0.3991(5) 0.0574(12) Uani 1 1 d . . . . .
H8 H 0.534230 0.029991 0.414386 0.069 Uiso 1 1 calc R U . . .
C9 C 0.9520(5) 0.2982(3) 0.4172(2) 0.0246(6) Uani 1 1 d . . . . .
C10 C 1.1759(6) 0.3887(3) 0.4495(3) 0.0327(6) Uani 1 1 d . . . . .
H10 H 1.308921 0.380191 0.398429 0.039 Uiso 1 1 calc R U . . .
C11 C 1.2087(7) 0.4919(3) 0.5558(3) 0.0433(8) Uani 1 1 d . . . . .
H11 H 1.363320 0.554011 0.576084 0.052 Uiso 1 1 calc R U . . .
C12 C 1.0195(8) 0.5046(4) 0.6316(3) 0.0488(10) Uani 1 1 d . . . . .
H12 H 1.042791 0.573621 0.705401 0.059 Uiso 1 1 calc R U . . .
C13 C 0.7972(8) 0.4168(7) 0.5996(4) 0.0746(16) Uani 1 1 d . . . . .
H13 H 0.664693 0.425422 0.651042 0.090 Uiso 1 1 calc R U . . .
C14 C 0.7637(6) 0.3156(5) 0.4931(4) 0.0575(12) Uani 1 1 d . . . . .
H14 H 0.607148 0.256577 0.471576 0.069 Uiso 1 1 calc R U . . .
N1 N 0.2894(4) 0.2684(2) 0.0168(2) 0.0204(5) Uani 1 1 d . . . . .
C15 C 0.3053(5) 0.1638(3) -0.0980(2) 0.0225(5) Uani 1 1 d . . . . .
H15 H 0.474039 0.186957 -0.127835 0.027 Uiso 1 1 calc R U . . .
C16 C 0.2470(5) 0.0101(3) -0.0578(3) 0.0273(6) Uani 1 1 d . . . . .
H16A H 0.082458 -0.013483 -0.024758 0.033 Uiso 1 1 calc R U . . .
H16B H 0.361014 0.003065 0.012186 0.033 Uiso 1 1 calc R U . . .
C17 C 0.2646(6) -0.0977(3) -0.1725(3) 0.0333(7) Uani 1 1 d . . . . .
H17A H 0.221896 -0.197775 -0.146108 0.040 Uiso 1 1 calc R U . . .
H17B H 0.432389 -0.078139 -0.201067 0.040 Uiso 1 1 calc R U . . .
C18 C 0.0975(7) -0.0865(3) -0.2841(3) 0.0381(7) Uani 1 1 d . . . . .
H18A H 0.118260 -0.154380 -0.358646 0.046 Uiso 1 1 calc R U . . .
H18B H -0.071541 -0.114809 -0.258327 0.046 Uiso 1 1 calc R U . . .
C19 C 0.1520(7) 0.0676(4) -0.3227(3) 0.0414(8) Uani 1 1 d . . . . .
H19A H 0.035692 0.074099 -0.391772 0.050 Uiso 1 1 calc R U . . .
H19B H 0.315165 0.091742 -0.357411 0.050 Uiso 1 1 calc R U . . .
C20 C 0.1375(6) 0.1777(3) -0.2085(3) 0.0326(7) Uani 1 1 d . . . . .
H20A H 0.183436 0.277548 -0.235315 0.039 Uiso 1 1 calc R U . . .
H20B H -0.029678 0.160327 -0.179208 0.039 Uiso 1 1 calc R U . . .
C21 C 0.3519(5) 0.4266(3) -0.0041(3) 0.0224(5) Uani 1 1 d . . . . .
H21 H 0.233662 0.442805 -0.069262 0.027 Uiso 1 1 calc R U . . .
C22 C 0.3281(6) 0.5172(3) 0.1205(3) 0.0351(7) Uani 1 1 d . . . . .
H22A H 0.444057 0.503495 0.186760 0.042 Uiso 1 1 calc R U . . .
H22B H 0.163911 0.484992 0.152481 0.042 Uiso 1 1 calc R U . . .
C23 C 0.3771(7) 0.6781(3) 0.0972(3) 0.0425(8) Uani 1 1 d . . . . .
H23A H 0.249811 0.692568 0.038224 0.051 Uiso 1 1 calc R U . . .
H23B H 0.370939 0.736972 0.179931 0.051 Uiso 1 1 calc R U . . .
C24 C 0.6196(6) 0.7304(3) 0.0397(4) 0.0426(8) Uani 1 1 d . . . . .
H24A H 0.636932 0.831530 0.017917 0.051 Uiso 1 1 calc R U . . .
H24B H 0.748048 0.730726 0.104287 0.051 Uiso 1 1 calc R U . . .
C25 C 0.6493(6) 0.6350(3) -0.0800(4) 0.0416(8) Uani 1 1 d . . . . .
H25A H 0.814981 0.666952 -0.109963 0.050 Uiso 1 1 calc R U . . .
H25B H 0.536689 0.646194 -0.149017 0.050 Uiso 1 1 calc R U . . .
C26 C 0.6013(6) 0.4749(3) -0.0552(4) 0.0431(9) Uani 1 1 d . . . . .
H26A H 0.614624 0.414848 -0.136226 0.052 Uiso 1 1 calc R U . . .
H26B H 0.722446 0.461550 0.008288 0.052 Uiso 1 1 calc R U . . .
H2N H 0.144(6) 0.244(3) 0.040(3) 0.012(7) Uiso 1 1 d . . . . .
H1N H 0.387(5) 0.253(3) 0.085(3) 0.018(7) Uiso 1 1 d . . . . .

loop_
_atom_site_aniso_label
_atom_site_aniso_U_11
_atom_site_aniso_U_22
_atom_site_aniso_U_33
_atom_site_aniso_U_23
_atom_site_aniso_U_13
_atom_site_aniso_U_12
O1 0.0203(9) 0.0458(12) 0.0217(9) 0.0065(8) 0.0019(7) 0.0112(8)
O2 0.0223(9) 0.0402(11) 0.0193(9) 0.0054(8) 0.0009(7) 0.0076(8)
C1 0.0214(12) 0.0192(11) 0.0226(12) 0.0020(9) -0.0020(9) 0.0045(9)
C2 0.0178(12) 0.0279(14) 0.0201(12) 0.0043(10) 0.0020(9) 0.0069(10)
C3 0.0226(13) 0.0301(14) 0.0197(12) 0.0037(10) -0.0068(10) 0.0034(11)
C4 0.0447(17) 0.0335(16) 0.0257(14) 0.0056(12) 0.0098(12) 0.0132(13)
C5 0.067(2) 0.0357(17) 0.0306(16) 0.0034(13) 0.0021(16) 0.0205(16)
C6 0.053(2) 0.0316(16) 0.052(2) 0.0206(15) -0.0234(17) -0.0049(15)
C7 0.0261(18) 0.086(3) 0.124(4) 0.078(3) 0.003(2) 0.0069(18)
C8 0.0252(16) 0.067(2) 0.092(3) 0.054(2) 0.0121(17) 0.0179(16)
C9 0.0266(13) 0.0283(14) 0.0213(13) 0.0033(11) -0.0038(10) 0.0113(11)
C10 0.0390(16) 0.0301(15) 0.0255(14) 0.0085(12) -0.0004(12) -0.0010(12)
C11 0.065(2) 0.0245(15) 0.0331(17) 0.0072(13) -0.0114(15) -0.0051(14)
C12 0.083(3) 0.0412(19) 0.0307(16) -0.0102(14) -0.0172(17) 0.0373(19)
C13 0.052(2) 0.137(5) 0.042(2) -0.039(3) -0.0134(18) 0.055(3)
C14 0.0282(17) 0.101(3) 0.0394(19) -0.025(2) -0.0067(14) 0.0202(18)
N1 0.0173(11) 0.0266(12) 0.0183(11) 0.0064(8) 0.0017(8) 0.0056(9)
C15 0.0246(12) 0.0255(13) 0.0181(12) 0.0034(10) 0.0022(10) 0.0067(10)
C16 0.0311(14) 0.0284(15) 0.0234(13) 0.0051(11) -0.0043(11) 0.0083(11)
C17 0.0425(17) 0.0285(15) 0.0304(15) 0.0029(12) -0.0041(13) 0.0115(13)
C18 0.054(2) 0.0342(16) 0.0254(15) -0.0051(12) -0.0111(14) 0.0141(15)
C19 0.070(2) 0.0380(17) 0.0190(14) 0.0011(12) -0.0066(14) 0.0203(16)
C20 0.0483(17) 0.0317(15) 0.0217(14) 0.0050(11) -0.0054(12) 0.0171(13)
C21 0.0234(13) 0.0230(12) 0.0222(12) 0.0059(10) 0.0012(10) 0.0067(10)
C22 0.0509(18) 0.0301(15) 0.0210(14) 0.0032(11) 0.0035(13) 0.0025(13)
C23 0.071(2) 0.0255(15) 0.0274(15) -0.0030(12) 0.0092(15) 0.0053(15)
C24 0.0444(19) 0.0303(16) 0.0472(19) 0.0137(14) -0.0161(15) -0.0057(13)
C25 0.0349(17) 0.0317(17) 0.062(2) 0.0193(16) 0.0197(16) 0.0095(13)
C26 0.0323(17) 0.0333(17) 0.071(2) 0.0259(16) 0.0248(16) 0.0132(13)

loop_
_atom_type_symbol
_atom_type_description
_atom_type_scat_dispersion_real
_atom_type_scat_dispersion_imag
_atom_type_scat_source
C C 0.0033 0.0016 'International Tables Vol C Tables 4.2.6.8 and 6.1.1.4'
H H 0.0000 0.0000 'International Tables Vol C Tables 4.2.6.8 and 6.1.1.4'
N N 0.0061 0.0033 'International Tables Vol C Tables 4.2.6.8 and 6.1.1.4'
O O 0.0106 0.0060 'International Tables Vol C Tables 4.2.6.8 and 6.1.1.4'

loop_
_geom_angle_atom_site_label_1
_geom_angle_atom_site_label_2
_geom_angle_atom_site_label_3
_geom_angle
_geom_angle_site_symmetry_1
_geom_angle_site_symmetry_3
_geom_angle_publ_flag
O1 C1 O2 124.5(2) . . ?
O1 C1 C2 118.2(2) . . ?
O2 C1 C2 117.3(2) . . ?
C9 C2 C3 112.9(2) . . ?
C9 C2 C1 113.0(2) . . ?
C3 C2 C1 110.4(2) . . ?
C8 C3 C4 117.6(3) . . ?
C8 C3 C2 122.9(3) . . ?
C4 C3 C2 119.4(2) . . ?
C3 C4 C5 120.8(3) . . ?
C6 C5 C4 120.8(3) . . ?
C7 C6 C5 118.6(3) . . ?
C6 C7 C8 121.0(4) . . ?
C7 C8 C3 121.0(3) . . ?
C10 C9 C14 117.6(3) . . ?
C10 C9 C2 119.1(2) . . ?
C14 C9 C2 123.3(3) . . ?
C9 C10 C11 120.8(3) . . ?
C12 C11 C10 120.5(3) . . ?
C11 C12 C13 119.1(3) . . ?
C12 C13 C14 120.5(4) . . ?
C13 C14 C9 121.5(3) . . ?
C21 N1 C15 116.25(19) . . ?
N1 C15 C16 109.0(2) . . ?
N1 C15 C20 111.2(2) . . ?
C16 C15 C20 111.2(2) . . ?
C15 C16 C17 109.9(2) . . ?
C16 C17 C18 111.3(2) . . ?
C19 C18 C17 110.5(3) . . ?
C18 C19 C20 111.5(3) . . ?
C15 C20 C19 110.2(2) . . ?
N1 C21 C26 112.4(2) . . ?
N1 C21 C22 109.7(2) . . ?
C26 C21 C22 110.5(3) . . ?
C21 C22 C23 109.7(2) . . ?
C24 C23 C22 111.9(3) . . ?
C25 C24 C23 111.7(3) . . ?
C24 C25 C26 111.7(3) . . ?
C21 C26 C25 109.7(2) . . ?

loop_
_geom_bond_atom_site_label_1
_geom_bond_atom_site_label_2
_geom_bond_distance
_geom_bond_site_symmetry_2
_geom_bond_publ_flag
O1 C1 1.254(3) . ?
O2 C1 1.252(3) . ?
C1 C2 1.548(3) . ?
C2 C9 1.521(4) . ?
C2 C3 1.530(4) . ?
C3 C8 1.377(4) . ?
C3 C4 1.378(4) . ?
C4 C5 1.389(4) . ?
C5 C6 1.362(5) . ?
C6 C7 1.366(6) . ?
C7 C8 1.380(5) . ?
C9 C10 1.382(4) . ?
C9 C14 1.379(4) . ?
C10 C11 1.390(5) . ?
C11 C12 1.372(6) . ?
C12 C13 1.365(6) . ?
C13 C14 1.381(5) . ?
N1 C21 1.497(3) . ?
N1 C15 1.502(3) . ?
C15 C16 1.518(4) . ?
C15 C20 1.525(4) . ?
C16 C17 1.522(4) . ?
C17 C18 1.524(4) . ?
C18 C19 1.516(4) . ?
C19 C20 1.528(4) . ?
C21 C26 1.514(4) . ?
C21 C22 1.518(4) . ?
C22 C23 1.530(4) . ?
C23 C24 1.512(5) . ?
C24 C25 1.510(5) . ?
C25 C26 1.527(4) . ?
